data_4079430
loop_
_publ_author_name
'Chow, Catherine'
'Patrick, Brian O.'
'Legzdins, Peter'

_publ_section_title
;
 Intermolecular C--H Activations of Hydrocarbons Initiated by a Tungsten
 Trimethylsilylallyl Complex
;
_journal_issue 21
_journal_name_full Organometallics
_journal_page_first 7453
_journal_paper_doi 10.1021/om300742y
_journal_volume 31
_journal_year 2012
_chemical_formula_moiety 'C22 H37 N O Si W'
_chemical_formula_sum 'C22 H37 N O Si W'
_chemical_formula_weight 543.47
_chemical_name_systematic
;
 ?
;
_space_group_IT_number 15
_symmetry_cell_setting monoclinic
_symmetry_space_group_name_Hall '-C 2yc'
_symmetry_space_group_name_H-M 'C 1 2/c 1'
_atom_sites_solution_hydrogens geom
_atom_sites_solution_primary direct
_atom_sites_solution_secondary difmap
_audit_creation_method SHELXL-97
_cell_angle_alpha 90.00
_cell_angle_beta 96.480(2)
_cell_angle_gamma 90.00
_cell_formula_units_Z 8
_cell_length_a 22.9694(8)
_cell_length_b 9.2914(4)
_cell_length_c 21.8178(8)
_cell_measurement_reflns_used 9961
_cell_measurement_temperature 103(2)
_cell_measurement_theta_max 30.00
_cell_measurement_theta_min 0.2366
_cell_volume 4626.6(3)
_computing_molecular_graphics 'Ortep-3 for Windows (Farrugia, 1997)'
_computing_publication_material 'WinGX publication routines (Farrugia, 1999)'
_computing_structure_refinement 'SHELXL-97 (Sheldrick, 1997)'
_computing_structure_solution 'SIR92 (Altomare, et al., 1993)'
_diffrn_ambient_temperature 103(2)
_diffrn_measured_fraction_theta_full 0.992
_diffrn_measured_fraction_theta_max 0.992
_diffrn_measurement_device_type 'Bruker X8 Apex II'
_diffrn_measurement_method 'area detector'
_diffrn_radiation_monochromator graphite
_diffrn_radiation_source 'fine-focus sealed tube'
_diffrn_radiation_type MoK\a
_diffrn_radiation_wavelength 0.71073
_diffrn_reflns_av_R_equivalents 0.0292
_diffrn_reflns_av_sigmaI/netI 0.0267
_diffrn_reflns_limit_h_max 29
_diffrn_reflns_limit_h_min -32
_diffrn_reflns_limit_k_max 13
_diffrn_reflns_limit_k_min -11
_diffrn_reflns_limit_l_max 30
_diffrn_reflns_limit_l_min -21
_diffrn_reflns_number 26072
_diffrn_reflns_theta_full 30.08
_diffrn_reflns_theta_max 30.08
_diffrn_reflns_theta_min 1.78
_exptl_absorpt_coefficient_mu 5.056
_exptl_absorpt_correction_T_max 0.2194
_exptl_absorpt_correction_T_min 0.1431
_exptl_absorpt_correction_type multi-scan
_exptl_crystal_colour yellow
_exptl_crystal_density_diffrn 1.560
_exptl_crystal_density_method 'not measured'
_exptl_crystal_description prism
_exptl_crystal_F_000 2176
_exptl_crystal_size_max 0.39
_exptl_crystal_size_mid 0.36
_exptl_crystal_size_min 0.30
_refine_diff_density_max 0.878
_refine_diff_density_min -0.886
_refine_diff_density_rms 0.098
_refine_ls_extinction_method none
_refine_ls_goodness_of_fit_ref 1.046
_refine_ls_hydrogen_treatment mixed
_refine_ls_matrix_type full
_refine_ls_number_parameters 283
_refine_ls_number_reflns 6757
_refine_ls_number_restraints 0
_refine_ls_restrained_S_all 1.046
_refine_ls_R_factor_all 0.0220
_refine_ls_R_factor_gt 0.0180
_refine_ls_shift/su_max 0.010
_refine_ls_shift/su_mean 0.001
_refine_ls_structure_factor_coef Fsqd
_refine_ls_weighting_details 'calc w=1/[\s^2^(Fo^2^)+(0.0108P)^2^+4.8483P] where P=(Fo^2^+2Fc^2^)/3'
_refine_ls_weighting_scheme calc
_refine_ls_wR_factor_gt 0.0365
_refine_ls_wR_factor_ref 0.0375
_reflns_number_gt 6087
_reflns_number_total 6757
_reflns_threshold_expression >2\s(I)
_cod_data_source_file om300742y_si_001.cif
_cod_data_source_block 10
_cod_original_sg_symbol_H-M 'C 2/c'
_cod_database_code 4079430

loop_
_symmetry_equiv_pos_as_xyz
'x, y, z'
'-x, y, -z+1/2'
'x+1/2, y+1/2, z'
'-x+1/2, y+1/2, -z+1/2'
'-x, -y, -z'
'x, -y, z-1/2'
'-x+1/2, -y+1/2, -z'
'x+1/2, -y+1/2, z-1/2'

loop_
_atom_site_label
_atom_site_type_symbol
_atom_site_fract_x
_atom_site_fract_y
_atom_site_fract_z
_atom_site_U_iso_or_equiv
_atom_site_adp_type
_atom_site_occupancy
_atom_site_symmetry_multiplicity
_atom_site_calc_flag
_atom_site_refinement_flags
C1 C 0.19163(8) -0.0401(2) 0.75539(9) 0.0152(4) Uani 1 1 d .
C2 C 0.21048(8) -0.0418(2) 0.69523(9) 0.0169(4) Uani 1 1 d .
C3 C 0.17734(9) -0.1510(2) 0.66005(9) 0.0179(4) Uani 1 1 d .
C4 C 0.13705(9) -0.2117(2) 0.69761(9) 0.0173(4) Uani 1 1 d .
C5 C 0.14592(8) -0.1447(2) 0.75692(9) 0.0143(4) Uani 1 1 d .
C6 C 0.21836(9) 0.0503(2) 0.80867(10) 0.0233(5) Uani 1 1 d .
H6A H 0.2553 0.0068 0.8264 0.035 Uiso 1 1 calc R
H6B H 0.1913 0.0553 0.8402 0.035 Uiso 1 1 calc R
H6C H 0.2258 0.1475 0.7940 0.035 Uiso 1 1 calc R
C7 C 0.26003(9) 0.0467(2) 0.67658(11) 0.0253(5) Uani 1 1 d .
H7A H 0.2573 0.1448 0.6925 0.038 Uiso 1 1 calc R
H7B H 0.2579 0.0493 0.6315 0.038 Uiso 1 1 calc R
H7C H 0.2974 0.0037 0.6936 0.038 Uiso 1 1 calc R
C8 C 0.18754(11) -0.2041(3) 0.59702(10) 0.0288(5) Uani 1 1 d .
H8A H 0.2100 -0.2940 0.6010 0.043 Uiso 1 1 calc R
H8B H 0.2096 -0.1317 0.5765 0.043 Uiso 1 1 calc R
H8C H 0.1498 -0.2214 0.5725 0.043 Uiso 1 1 calc R
C9 C 0.09546(10) -0.3348(2) 0.68010(11) 0.0267(5) Uani 1 1 d .
H9A H 0.0836 -0.3328 0.6355 0.040 Uiso 1 1 calc R
H9B H 0.0607 -0.3251 0.7021 0.040 Uiso 1 1 calc R
H9C H 0.1151 -0.4262 0.6914 0.040 Uiso 1 1 calc R
C10 C 0.11749(9) -0.1887(2) 0.81249(9) 0.0220(4) Uani 1 1 d .
H10A H 0.0771 -0.2194 0.7997 0.033 Uiso 1 1 calc R
H10B H 0.1173 -0.1069 0.8408 0.033 Uiso 1 1 calc R
H10C H 0.1395 -0.2686 0.8333 0.033 Uiso 1 1 calc R
C11 C 0.01721(9) -0.0071(2) 0.64913(9) 0.0161(4) Uani 1 1 d .
C12 C 0.03701(8) 0.1009(2) 0.61272(8) 0.0138(4) Uani 1 1 d .
C13 C 0.08860(8) 0.0703(2) 0.58285(8) 0.0141(4) Uani 1 1 d .
C14 C 0.15845(11) 0.3576(2) 0.57041(10) 0.0273(5) Uani 1 1 d .
H14A H 0.1899 0.3254 0.6015 0.041 Uiso 1 1 calc R
H14B H 0.1293 0.4118 0.5905 0.041 Uiso 1 1 calc R
H14C H 0.1749 0.4193 0.5403 0.041 Uiso 1 1 calc R
C15 C 0.06677(10) 0.2614(3) 0.46684(10) 0.0274(5) Uani 1 1 d .
H15A H 0.0397 0.3281 0.4838 0.041 Uiso 1 1 calc R
H15B H 0.0449 0.1787 0.4483 0.041 Uiso 1 1 calc R
H15C H 0.0865 0.3107 0.4353 0.041 Uiso 1 1 calc R
C16 C 0.17981(10) 0.0999(3) 0.49128(10) 0.0261(5) Uani 1 1 d .
H16A H 0.1939 0.1624 0.4599 0.039 Uiso 1 1 calc R
H16B H 0.1627 0.0124 0.4716 0.039 Uiso 1 1 calc R
H16C H 0.2126 0.0738 0.5220 0.039 Uiso 1 1 calc R
C17 C 0.00742(8) 0.2485(2) 0.60923(8) 0.0147(4) Uani 1 1 d .
H17 H 0.0346 0.3185 0.5924 0.018 Uiso 1 1 calc R
C18 C -0.04683(9) 0.2343(2) 0.56267(9) 0.0212(4) Uani 1 1 d .
C19 C -0.09808(9) 0.2929(3) 0.56983(10) 0.0255(5) Uani 1 1 d .
C20 C -0.10836(10) 0.3876(3) 0.62328(11) 0.0253(5) Uani 1 1 d .
C21 C -0.05087(10) 0.4351(2) 0.65939(10) 0.0204(4) Uani 1 1 d .
C22 C -0.00897(9) 0.3084(2) 0.67045(9) 0.0175(4) Uani 1 1 d .
H22A H -0.0276 0.2318 0.6930 0.021 Uiso 1 1 calc R
H22B H 0.0270 0.3399 0.6963 0.021 Uiso 1 1 calc R
N1 N 0.13136(7) 0.22394(17) 0.70503(7) 0.0151(3) Uani 1 1 d .
O1 O 0.15132(7) 0.34029(15) 0.72420(7) 0.0242(3) Uani 1 1 d .
Si1 Si 0.12267(2) 0.19745(6) 0.53020(2) 0.01647(11) Uani 1 1 d .
W1 W 0.114786(3) 0.040635(8) 0.686596(3) 0.01059(2) Uani 1 1 d .
H1 H 0.0727(11) 0.036(3) 0.7388(12) 0.034(7) Uiso 1 1 d .
H11A H -0.0143(10) 0.011(2) 0.6719(10) 0.011(5) Uiso 1 1 d .
H11B H 0.0248(11) -0.107(3) 0.6396(12) 0.032(7) Uiso 1 1 d .
H13 H 0.0915(10) -0.034(3) 0.5694(11) 0.023(6) Uiso 1 1 d .
H18 H -0.0428(9) 0.183(2) 0.5301(11) 0.017(6) Uiso 1 1 d .
H19 H -0.1304(11) 0.270(3) 0.5388(12) 0.033(7) Uiso 1 1 d .
H20A H -0.1318(10) 0.337(3) 0.6497(12) 0.027(7) Uiso 1 1 d .
H20B H -0.1318(12) 0.471(3) 0.6077(13) 0.035(8) Uiso 1 1 d .
H21A H -0.0584(10) 0.478(3) 0.6973(12) 0.024(6) Uiso 1 1 d .
H21B H -0.0325(10) 0.510(3) 0.6358(11) 0.020(6) Uiso 1 1 d .

loop_
_atom_site_aniso_label
_atom_site_aniso_U_11
_atom_site_aniso_U_22
_atom_site_aniso_U_33
_atom_site_aniso_U_23
_atom_site_aniso_U_13
_atom_site_aniso_U_12
C1 0.0138(8) 0.0159(9) 0.0155(9) 0.0027(7) -0.0003(7) 0.0046(7)
C2 0.0157(9) 0.0160(10) 0.0196(9) 0.0056(8) 0.0046(7) 0.0053(8)
C3 0.0249(10) 0.0158(10) 0.0132(9) 0.0011(7) 0.0035(7) 0.0102(8)
C4 0.0213(10) 0.0104(9) 0.0194(9) 0.0005(7) -0.0009(7) 0.0033(8)
C5 0.0157(9) 0.0133(9) 0.0139(8) 0.0034(7) 0.0020(7) 0.0036(7)
C6 0.0239(10) 0.0213(11) 0.0224(10) -0.0022(8) -0.0073(8) 0.0023(9)
C7 0.0166(10) 0.0294(12) 0.0311(12) 0.0114(9) 0.0081(8) 0.0039(9)
C8 0.0457(14) 0.0243(12) 0.0170(10) -0.0001(8) 0.0066(9) 0.0172(11)
C9 0.0350(12) 0.0118(10) 0.0315(12) -0.0007(8) -0.0039(10) -0.0017(9)
C10 0.0245(10) 0.0222(11) 0.0204(10) 0.0070(8) 0.0078(8) 0.0063(9)
C11 0.0143(9) 0.0148(9) 0.0190(9) -0.0017(7) 0.0013(7) -0.0012(7)
C12 0.0136(8) 0.0150(9) 0.0118(8) -0.0024(7) -0.0034(7) 0.0000(7)
C13 0.0170(9) 0.0138(9) 0.0111(8) -0.0007(7) -0.0003(7) 0.0009(7)
C14 0.0372(13) 0.0218(12) 0.0246(11) -0.0024(9) 0.0105(9) -0.0097(10)
C15 0.0331(12) 0.0334(13) 0.0161(10) 0.0080(9) 0.0039(9) 0.0068(10)
C16 0.0295(12) 0.0284(12) 0.0227(11) 0.0019(9) 0.0126(9) 0.0028(10)
C17 0.0158(9) 0.0157(9) 0.0123(8) 0.0011(7) 0.0008(7) 0.0023(7)
C18 0.0235(10) 0.0255(11) 0.0136(9) -0.0025(8) -0.0026(8) 0.0038(9)
C19 0.0190(10) 0.0310(12) 0.0248(11) -0.0017(9) -0.0047(8) 0.0032(9)
C20 0.0186(10) 0.0301(13) 0.0278(11) 0.0019(10) 0.0051(9) 0.0071(10)
C21 0.0257(11) 0.0187(11) 0.0172(10) -0.0009(8) 0.0031(8) 0.0078(8)
C22 0.0207(10) 0.0182(10) 0.0135(9) 0.0003(7) 0.0016(7) 0.0053(8)
N1 0.0171(8) 0.0129(8) 0.0147(7) 0.0011(6) -0.0003(6) 0.0025(6)
O1 0.0343(8) 0.0131(7) 0.0235(8) -0.0036(6) -0.0039(6) -0.0035(6)
Si1 0.0213(3) 0.0167(3) 0.0120(2) 0.0006(2) 0.0040(2) 0.0004(2)
W1 0.01186(4) 0.00995(4) 0.00992(3) 0.00014(3) 0.00111(2) 0.00102(3)

loop_
_atom_type_symbol
_atom_type_description
_atom_type_scat_dispersion_real
_atom_type_scat_dispersion_imag
_atom_type_scat_source
C C 0.0033 0.0016 'International Tables Vol C Tables 4.2.6.8 and 6.1.1.4'
H H 0.0000 0.0000 'International Tables Vol C Tables 4.2.6.8 and 6.1.1.4'
N N 0.0061 0.0033 'International Tables Vol C Tables 4.2.6.8 and 6.1.1.4'
O O 0.0106 0.0060 'International Tables Vol C Tables 4.2.6.8 and 6.1.1.4'
Si Si 0.0817 0.0704 'International Tables Vol C Tables 4.2.6.8 and 6.1.1.4'
W W -0.8490 6.8722 'International Tables Vol C Tables 4.2.6.8 and 6.1.1.4'

loop_
_geom_angle_atom_site_label_1
_geom_angle_atom_site_label_2
_geom_angle_atom_site_label_3
_geom_angle
C2 C1 C5 108.24(17)
C2 C1 C6 125.13(19)
C5 C1 C6 126.53(19)
C2 C1 W1 72.24(10)
C5 C1 W1 74.17(10)
C6 C1 W1 122.33(13)
C1 C2 C3 107.53(17)
C1 C2 C7 124.23(19)
C3 C2 C7 128.00(19)
C1 C2 W1 71.80(11)
C3 C2 W1 75.47(11)
C7 C2 W1 122.69(13)
C4 C3 C2 108.23(17)
C4 C3 C8 125.2(2)
C2 C3 C8 126.3(2)
C4 C3 W1 73.06(11)
C2 C3 W1 69.08(11)
C8 C3 W1 128.58(13)
C3 C4 C5 108.27(17)
C3 C4 C9 126.10(19)
C5 C4 C9 125.44(19)
C3 C4 W1 72.56(11)
C5 C4 W1 70.90(11)
C9 C4 W1 126.23(14)
C4 C5 C1 107.70(17)
C4 C5 C10 125.67(18)
C1 C5 C10 126.26(17)
C4 C5 W1 74.21(11)
C1 C5 W1 70.12(10)
C10 C5 W1 126.66(13)
C1 C6 H6A 109.5
C1 C6 H6B 109.5
H6A C6 H6B 109.5
C1 C6 H6C 109.5
H6A C6 H6C 109.5
H6B C6 H6C 109.5
C2 C7 H7A 109.5
C2 C7 H7B 109.5
H7A C7 H7B 109.5
C2 C7 H7C 109.5
H7A C7 H7C 109.5
H7B C7 H7C 109.5
C3 C8 H8A 109.5
C3 C8 H8B 109.5
H8A C8 H8B 109.5
C3 C8 H8C 109.5
H8A C8 H8C 109.5
H8B C8 H8C 109.5
C4 C9 H9A 109.5
C4 C9 H9B 109.5
H9A C9 H9B 109.5
C4 C9 H9C 109.5
H9A C9 H9C 109.5
H9B C9 H9C 109.5
C5 C10 H10A 109.5
C5 C10 H10B 109.5
H10A C10 H10B 109.5
C5 C10 H10C 109.5
H10A C10 H10C 109.5
H10B C10 H10C 109.5
C12 C11 W1 72.55(11)
C12 C11 H11A 119.7(13)
W1 C11 H11A 123.2(13)
C12 C11 H11B 119.4(15)
W1 C11 H11B 93.9(14)
H11A C11 H11B 117(2)
C11 C12 C13 117.04(18)
C11 C12 C17 120.29(18)
C13 C12 C17 122.51(17)
C11 C12 W1 72.90(11)
C13 C12 W1 70.21(10)
C17 C12 W1 123.43(12)
C12 C13 Si1 124.88(14)
C12 C13 W1 73.45(10)
Si1 C13 W1 126.76(9)
C12 C13 H13 113.7(14)
Si1 C13 H13 112.2(14)
W1 C13 H13 98.7(14)
Si1 C14 H14A 109.5
Si1 C14 H14B 109.5
H14A C14 H14B 109.5
Si1 C14 H14C 109.5
H14A C14 H14C 109.5
H14B C14 H14C 109.5
Si1 C15 H15A 109.5
Si1 C15 H15B 109.5
H15A C15 H15B 109.5
Si1 C15 H15C 109.5
H15A C15 H15C 109.5
H15B C15 H15C 109.5
Si1 C16 H16A 109.5
Si1 C16 H16B 109.5
H16A C16 H16B 109.5
Si1 C16 H16C 109.5
H16A C16 H16C 109.5
H16B C16 H16C 109.5
C18 C17 C12 106.37(15)
C18 C17 C22 110.47(16)
C12 C17 C22 115.74(15)
C18 C17 H17 108.0
C12 C17 H17 108.0
C22 C17 H17 108.0
C19 C18 C17 123.96(19)
C19 C18 H18 120.0(15)
C17 C18 H18 116.0(15)
C18 C19 C20 123.60(19)
C18 C19 H19 116.8(16)
C20 C19 H19 119.6(15)
C19 C20 C21 111.61(18)
C19 C20 H20A 109.2(15)
C21 C20 H20A 110.1(15)
C19 C20 H20B 108.9(16)
C21 C20 H20B 111.0(16)
H20A C20 H20B 106(2)
C22 C21 C20 110.68(18)
C22 C21 H21A 111.2(15)
C20 C21 H21A 109.8(15)
C22 C21 H21B 109.2(14)
C20 C21 H21B 109.3(13)
H21A C21 H21B 107(2)
C21 C22 C17 110.85(16)
C21 C22 H22A 109.5
C17 C22 H22A 109.5
C21 C22 H22B 109.5
C17 C22 H22B 109.5
H22A C22 H22B 108.1
O1 N1 W1 168.49(14)
C14 Si1 C15 108.80(11)
C14 Si1 C16 107.70(11)
C15 Si1 C16 105.99(10)
C14 Si1 C13 113.87(9)
C15 Si1 C13 110.62(10)
C16 Si1 C13 109.52(10)
N1 W1 C13 97.67(7)
N1 W1 C1 92.05(7)
C13 W1 C1 140.99(7)
N1 W1 C2 96.96(7)
C13 W1 C2 105.13(7)
C1 W1 C2 35.97(7)
N1 W1 C12 93.09(7)
C13 W1 C12 36.34(7)
C1 W1 C12 174.61(7)
C2 W1 C12 141.33(7)
N1 W1 C11 115.59(7)
C13 W1 C11 62.84(7)
C1 W1 C11 142.87(7)
C2 W1 C11 145.99(7)
C12 W1 C11 34.55(7)
N1 W1 C5 120.58(7)
C13 W1 C5 139.06(7)
C1 W1 C5 35.71(7)
C2 W1 C5 59.41(7)
C12 W1 C5 140.81(7)
C11 W1 C5 107.26(7)
N1 W1 C3 130.20(7)
C13 W1 C3 87.05(7)
C1 W1 C3 58.75(7)
C2 W1 C3 35.44(7)
C12 W1 C3 116.34(7)
C11 W1 C3 110.56(7)
C5 W1 C3 58.02(7)
N1 W1 C4 150.64(7)
C13 W1 C4 104.18(7)
C1 W1 C4 58.68(7)
C2 W1 C4 58.69(7)
C12 W1 C4 116.11(7)
C11 W1 C4 91.99(7)
C5 W1 C4 34.88(6)
C3 W1 C4 34.38(7)
N1 W1 H1 89.8(9)
C13 W1 H1 127.1(9)
C1 W1 H1 90.4(9)
C2 W1 H1 125.9(9)
C12 W1 H1 91.2(9)
C11 W1 H1 66.7(9)
C5 W1 H1 71.0(9)
C3 W1 H1 125.9(9)
C4 W1 H1 92.3(9)

loop_
_geom_bond_atom_site_label_1
_geom_bond_atom_site_label_2
_geom_bond_distance
C1 C2 1.428(3)
C1 C5 1.433(3)
C1 C6 1.508(3)
C1 W1 2.3095(17)
C2 C3 1.437(3)
C2 C7 1.497(3)
C2 W1 2.3153(19)
C3 C4 1.420(3)
C3 C8 1.504(3)
C3 W1 2.3994(19)
C4 C5 1.430(3)
C4 C9 1.511(3)
C4 W1 2.4060(19)
C5 C10 1.498(3)
C5 W1 2.3627(18)
C6 H6A 0.9800
C6 H6B 0.9800
C6 H6C 0.9800
C7 H7A 0.9800
C7 H7B 0.9800
C7 H7C 0.9800
C8 H8A 0.9800
C8 H8B 0.9800
C8 H8C 0.9800
C9 H9A 0.9800
C9 H9B 0.9800
C9 H9C 0.9800
C10 H10A 0.9800
C10 H10B 0.9800
C10 H10C 0.9800
C11 C12 1.388(3)
C11 W1 2.3397(19)
C11 H11A 0.94(2)
C11 H11B 0.98(3)
C12 C13 1.444(3)
C12 C17 1.528(3)
C12 W1 2.3353(17)
C13 Si1 1.879(2)
C13 W1 2.2923(18)
C13 H13 1.02(2)
C14 Si1 1.870(2)
C14 H14A 0.9800
C14 H14B 0.9800
C14 H14C 0.9800
C15 Si1 1.874(2)
C15 H15A 0.9800
C15 H15B 0.9800
C15 H15C 0.9800
C16 Si1 1.875(2)
C16 H16A 0.9800
C16 H16B 0.9800
C16 H16C 0.9800
C17 C18 1.522(3)
C17 C22 1.533(3)
C17 H17 1.0000
C18 C19 1.322(3)
C18 H18 0.87(2)
C19 C20 1.501(3)
C19 H19 0.97(3)
C20 C21 1.525(3)
C20 H20A 0.96(3)
C20 H20B 0.98(3)
C21 C22 1.522(3)
C21 H21A 0.95(3)
C21 H21B 0.99(3)
C22 H22A 0.9900
C22 H22B 0.9900
N1 O1 1.229(2)
N1 W1 1.7813(16)
W1 H1 1.58(3)

loop_
_geom_torsion_atom_site_label_1
_geom_torsion_atom_site_label_2
_geom_torsion_atom_site_label_3
_geom_torsion_atom_site_label_4
_geom_torsion
C5 C1 C2 C3 -1.6(2)
C6 C1 C2 C3 174.91(17)
W1 C1 C2 C3 -67.62(13)
C5 C1 C2 C7 -176.38(17)
C6 C1 C2 C7 0.2(3)
W1 C1 C2 C7 117.64(19)
C5 C1 C2 W1 65.97(13)
C6 C1 C2 W1 -117.46(18)
C1 C2 C3 C4 2.2(2)
C7 C2 C3 C4 176.64(18)
W1 C2 C3 C4 -62.99(13)
C1 C2 C3 C8 -171.65(18)
C7 C2 C3 C8 2.8(3)
W1 C2 C3 C8 123.21(19)
C1 C2 C3 W1 65.15(13)
C7 C2 C3 W1 -120.4(2)
C2 C3 C4 C5 -1.8(2)
C8 C3 C4 C5 172.04(18)
W1 C3 C4 C5 -62.30(13)
C2 C3 C4 C9 -177.03(18)
C8 C3 C4 C9 -3.1(3)
W1 C3 C4 C9 122.52(19)
C2 C3 C4 W1 60.45(13)
C8 C3 C4 W1 -125.66(19)
C3 C4 C5 C1 0.8(2)
C9 C4 C5 C1 176.05(18)
W1 C4 C5 C1 -62.54(12)
C3 C4 C5 C10 -172.52(18)
C9 C4 C5 C10 2.7(3)
W1 C4 C5 C10 124.11(19)
C3 C4 C5 W1 63.36(13)
C9 C4 C5 W1 -121.41(19)
C2 C1 C5 C4 0.5(2)
C6 C1 C5 C4 -175.98(18)
W1 C1 C5 C4 65.22(13)
C2 C1 C5 C10 173.82(18)
C6 C1 C5 C10 -2.7(3)
W1 C1 C5 C10 -121.48(19)
C2 C1 C5 W1 -64.70(13)
C6 C1 C5 W1 118.80(19)
W1 C11 C12 C13 56.31(14)
W1 C11 C12 C17 -119.20(15)
C11 C12 C13 Si1 178.68(14)
C17 C12 C13 Si1 -5.9(2)
W1 C12 C13 Si1 -123.63(14)
C11 C12 C13 W1 -57.69(15)
C17 C12 C13 W1 117.71(16)
C11 C12 C17 C18 -81.7(2)
C13 C12 C17 C18 103.0(2)
W1 C12 C17 C18 -170.45(13)
C11 C12 C17 C22 41.4(2)
C13 C12 C17 C22 -133.87(18)
W1 C12 C17 C22 -47.3(2)
C12 C17 C18 C19 139.3(2)
C22 C17 C18 C19 12.9(3)
C17 C18 C19 C20 3.4(4)
C18 C19 C20 C21 13.0(3)
C19 C20 C21 C22 -45.3(3)
C20 C21 C22 C17 63.0(2)
C18 C17 C22 C21 -45.0(2)
C12 C17 C22 C21 -165.94(17)
C12 C13 Si1 C14 69.69(18)
W1 C13 Si1 C14 -25.32(16)
C12 C13 Si1 C15 -53.20(18)
W1 C13 Si1 C15 -148.21(12)
C12 C13 Si1 C16 -169.67(15)
W1 C13 Si1 C16 95.32(13)
O1 N1 W1 C13 -137.4(8)
O1 N1 W1 C1 4.7(8)
O1 N1 W1 C2 -31.0(8)
O1 N1 W1 C12 -173.6(8)
O1 N1 W1 C11 159.1(8)
O1 N1 W1 C5 27.4(8)
O1 N1 W1 C3 -44.8(8)
O1 N1 W1 C4 0.7(9)
C12 C13 W1 N1 -84.75(12)
Si1 C13 W1 N1 36.77(13)
C12 C13 W1 C1 172.33(11)
Si1 C13 W1 C1 -66.15(17)
C12 C13 W1 C2 175.86(11)
Si1 C13 W1 C2 -62.62(13)
Si1 C13 W1 C12 121.52(18)
C12 C13 W1 C11 30.13(11)
Si1 C13 W1 C11 151.65(15)
C12 C13 W1 C5 115.39(13)
Si1 C13 W1 C5 -123.09(12)
C12 C13 W1 C3 145.07(12)
Si1 C13 W1 C3 -93.41(13)
C12 C13 W1 C4 115.00(11)
Si1 C13 W1 C4 -123.48(12)
C2 C1 W1 N1 -99.04(12)
C5 C1 W1 N1 145.33(12)
C6 C1 W1 N1 21.78(18)
C2 C1 W1 C13 5.81(17)
C5 C1 W1 C13 -109.81(14)
C6 C1 W1 C13 126.63(17)
C5 C1 W1 C2 -115.62(17)
C6 C1 W1 C2 120.8(2)
C2 C1 W1 C12 63.1(8)
C5 C1 W1 C12 -52.5(8)
C6 C1 W1 C12 -176.1(7)
C2 C1 W1 C11 121.21(14)
C5 C1 W1 C11 5.59(18)
C6 C1 W1 C11 -117.96(18)
C2 C1 W1 C5 115.62(17)
C6 C1 W1 C5 -123.6(2)
C2 C1 W1 C3 38.16(11)
C5 C1 W1 C3 -77.46(12)
C6 C1 W1 C3 159.0(2)
C2 C1 W1 C4 78.62(13)
C5 C1 W1 C4 -37.00(11)
C6 C1 W1 C4 -160.6(2)
C1 C2 W1 N1 83.86(12)
C3 C2 W1 N1 -161.77(12)
C7 C2 W1 N1 -35.65(18)
C1 C2 W1 C13 -176.22(11)
C3 C2 W1 C13 -61.84(12)
C7 C2 W1 C13 64.27(18)
C3 C2 W1 C1 114.37(17)
C7 C2 W1 C1 -119.5(2)
C1 C2 W1 C12 -172.29(11)
C3 C2 W1 C12 -57.92(16)
C7 C2 W1 C12 68.2(2)
C1 C2 W1 C11 -112.61(15)
C3 C2 W1 C11 1.76(19)
C7 C2 W1 C11 127.88(18)
C1 C2 W1 C5 -37.69(11)
C3 C2 W1 C5 76.69(12)
C7 C2 W1 C5 -157.2(2)
C1 C2 W1 C3 -114.37(17)
C7 C2 W1 C3 126.1(2)
C1 C2 W1 C4 -78.60(12)
C3 C2 W1 C4 35.78(11)
C7 C2 W1 C4 161.9(2)
C11 C12 W1 N1 -133.19(13)
C13 C12 W1 N1 98.76(12)
C17 C12 W1 N1 -17.78(16)
C11 C12 W1 C13 128.04(17)
C17 C12 W1 C13 -116.5(2)
C11 C12 W1 C1 64.7(8)
C13 C12 W1 C1 -63.4(8)
C17 C12 W1 C1 -180(100)
C11 C12 W1 C2 121.64(14)
C13 C12 W1 C2 -6.40(17)
C17 C12 W1 C2 -122.94(16)
C13 C12 W1 C11 -128.04(17)
C17 C12 W1 C11 115.4(2)
C11 C12 W1 C5 17.54(18)
C13 C12 W1 C5 -110.50(13)
C17 C12 W1 C5 132.96(15)
C11 C12 W1 C3 88.39(13)
C13 C12 W1 C3 -39.65(13)
C17 C12 W1 C3 -156.19(15)
C11 C12 W1 C4 49.92(14)
C13 C12 W1 C4 -78.12(12)
C17 C12 W1 C4 165.34(15)
C12 C11 W1 N1 53.82(14)
C12 C11 W1 C13 -31.63(12)
C12 C11 W1 C1 -171.91(12)
C12 C11 W1 C2 -108.00(15)
C12 C11 W1 C5 -168.50(12)
C12 C11 W1 C3 -106.91(12)
C12 C11 W1 C4 -136.57(12)
C4 C5 W1 N1 -157.31(12)
C1 C5 W1 N1 -41.32(14)
C10 C5 W1 N1 79.67(18)
C4 C5 W1 C13 -0.66(17)
C1 C5 W1 C13 115.33(13)
C10 C5 W1 C13 -123.68(17)
C4 C5 W1 C1 -115.99(17)
C10 C5 W1 C1 121.0(2)
C4 C5 W1 C2 -78.02(13)
C1 C5 W1 C2 37.97(11)
C10 C5 W1 C2 158.96(19)
C4 C5 W1 C12 57.24(16)
C1 C5 W1 C12 173.22(11)
C10 C5 W1 C12 -65.8(2)
C4 C5 W1 C11 67.54(13)
C1 C5 W1 C11 -176.47(12)
C10 C5 W1 C11 -55.48(18)
C4 C5 W1 C3 -36.32(11)
C1 C5 W1 C3 79.67(12)
C10 C5 W1 C3 -159.34(19)
C1 C5 W1 C4 115.99(17)
C10 C5 W1 C4 -123.0(2)
C4 C3 W1 N1 141.79(11)
C2 C3 W1 N1 23.99(15)
C8 C3 W1 N1 -96.4(2)
C4 C3 W1 C13 -120.65(12)
C2 C3 W1 C13 121.55(12)
C8 C3 W1 C13 1.2(2)
C4 C3 W1 C1 79.06(12)
C2 C3 W1 C1 -38.74(11)
C8 C3 W1 C1 -159.1(2)
C4 C3 W1 C2 117.80(16)
C8 C3 W1 C2 -120.4(2)
C4 C3 W1 C12 -98.41(12)
C2 C3 W1 C12 143.79(11)
C8 C3 W1 C12 23.4(2)
C4 C3 W1 C11 -61.15(12)
C2 C3 W1 C11 -178.95(11)
C8 C3 W1 C11 60.7(2)
C4 C3 W1 C5 36.86(11)
C2 C3 W1 C5 -80.94(12)
C8 C3 W1 C5 158.7(2)
C2 C3 W1 C4 -117.80(16)
C8 C3 W1 C4 121.8(2)
C3 C4 W1 N1 -74.51(19)
C5 C4 W1 N1 42.6(2)
C9 C4 W1 N1 163.11(17)
C3 C4 W1 C13 62.39(12)
C5 C4 W1 C13 179.55(11)
C9 C4 W1 C13 -59.98(19)
C3 C4 W1 C1 -79.27(12)
C5 C4 W1 C1 37.89(11)
C9 C4 W1 C1 158.4(2)
C3 C4 W1 C2 -36.90(11)
C5 C4 W1 C2 80.26(12)
C9 C4 W1 C2 -159.3(2)
C3 C4 W1 C12 99.13(12)
C5 C4 W1 C12 -143.71(11)
C9 C4 W1 C12 -23.3(2)
C3 C4 W1 C11 124.86(12)
C5 C4 W1 C11 -117.98(12)
C9 C4 W1 C11 2.48(19)
C3 C4 W1 C5 -117.16(16)
C9 C4 W1 C5 120.5(2)
C5 C4 W1 C3 117.16(16)
C9 C4 W1 C3 -122.4(2)
